data_2218426
loop_
_publ_author_name
'Ma, Yi'
'Liu, Jun'

_publ_section_title
;
 Methyl 4,6-dichloropyridine-3-carboxylate
;
_journal_coeditor_code HG2396
_journal_issue 6
_journal_name_full 'Acta Crystallographica Section E'
_journal_page_first o995
_journal_paper_doi 10.1107/S1600536808011914
_journal_volume 64
_journal_year 2008
_chemical_formula_iupac 'C7 H5 Cl2 N O2'
_chemical_formula_moiety 'C7 H5 Cl2 N O2'
_chemical_formula_sum 'C7 H5 Cl2 N O2'
_chemical_formula_weight 206.02
_chemical_name_systematic
;
Methyl 4,6-dichloropyridine-3-carboxylate
;
_space_group_IT_number 14
_symmetry_cell_setting monoclinic
_symmetry_space_group_name_Hall '-P 2ybc'
_symmetry_space_group_name_H-M 'P 1 21/c 1'
_atom_sites_solution_hydrogens geom
_atom_sites_solution_primary direct
_atom_sites_solution_secondary difmap
_audit_creation_method SHELXL-97
_cell_angle_alpha 90.00
_cell_angle_beta 95.224(8)
_cell_angle_gamma 90.00
_cell_formula_units_Z 8
_cell_length_a 8.033(4)
_cell_length_b 18.974(9)
_cell_length_c 11.240(6)
_cell_measurement_reflns_used 1274
_cell_measurement_temperature 298(2)
_cell_measurement_theta_max 27.900
_cell_measurement_theta_min 2.838
_cell_volume 1706.1(15)
_computing_cell_refinement 'SAINT (Bruker, 2001)'
_computing_data_collection 'SMART (Bruker, 2001)'
_computing_data_reduction 'SAINT (Bruker, 2001)'
_computing_molecular_graphics 'SHELXTL (Sheldrick, 2008)'
_computing_publication_material 'SHELXTL (Sheldrick, 2008) and local programs'
_computing_structure_refinement 'SHELXTL (Sheldrick, 2008)'
_computing_structure_solution 'SHELXTL (Sheldrick, 2008)'
_diffrn_ambient_temperature 298(2)
_diffrn_measured_fraction_theta_full 0.999
_diffrn_measured_fraction_theta_max 0.999
_diffrn_measurement_device_type 'Bruker SMART CCD area-detector'
_diffrn_measurement_method '\f and \w'
_diffrn_radiation_monochromator graphite
_diffrn_radiation_source 'fine-focus sealed tube'
_diffrn_radiation_type MoK\a
_diffrn_radiation_wavelength 0.71073
_diffrn_reflns_av_R_equivalents 0.0350
_diffrn_reflns_av_sigmaI/netI 0.0349
_diffrn_reflns_limit_h_max 9
_diffrn_reflns_limit_h_min -9
_diffrn_reflns_limit_k_max 22
_diffrn_reflns_limit_k_min -16
_diffrn_reflns_limit_l_max 13
_diffrn_reflns_limit_l_min -12
_diffrn_reflns_number 8532
_diffrn_reflns_theta_full 25.01
_diffrn_reflns_theta_max 25.01
_diffrn_reflns_theta_min 2.11
_diffrn_standards_decay_% 0
_diffrn_standards_number 0
_exptl_absorpt_coefficient_mu 0.715
_exptl_absorpt_correction_T_max 0.9584
_exptl_absorpt_correction_T_min 0.7392
_exptl_absorpt_correction_type multi-scan
_exptl_absorpt_process_details '(SADABS; Sheldrick, 2004)'
_exptl_crystal_colour colorless
_exptl_crystal_density_diffrn 1.604
_exptl_crystal_density_method 'not measured'
_exptl_crystal_description block
_exptl_crystal_F_000 832
_exptl_crystal_size_max 0.45
_exptl_crystal_size_mid 0.19
_exptl_crystal_size_min 0.06
_refine_diff_density_max 0.247
_refine_diff_density_min -0.176
_refine_ls_extinction_method none
_refine_ls_goodness_of_fit_ref 1.078
_refine_ls_hydrogen_treatment constr
_refine_ls_matrix_type full
_refine_ls_number_parameters 217
_refine_ls_number_reflns 3012
_refine_ls_number_restraints 0
_refine_ls_restrained_S_all 1.078
_refine_ls_R_factor_all 0.0711
_refine_ls_R_factor_gt 0.0522
_refine_ls_shift/su_max 0.001
_refine_ls_shift/su_mean 0.000
_refine_ls_structure_factor_coef Fsqd
_refine_ls_weighting_details 'calc w=1/[\s^2^(Fo^2^)+(0.0645P)^2^+0.3441P] where P=(Fo^2^+2Fc^2^)/3'
_refine_ls_weighting_scheme calc
_refine_ls_wR_factor_gt 0.1256
_refine_ls_wR_factor_ref 0.1351
_reflns_number_gt 2289
_reflns_number_total 3012
_reflns_threshold_expression I>2\s(I)
_cod_data_source_file hg2396.cif
_cod_data_source_block I
_cod_depositor_comments
;
The following automatic conversions were performed:
'_symmetry_cell_setting' value 'Monoclinic' changed to 'monoclinic'
according to '/home/saulius/struct/CIF-dictionaries/cif_core.dic'
dictionary named 'cif_core.dic' version 2.4.1 from 2010-06-29.

Automatic conversion script
Id: cif_fix_enum 1527 2010-12-29 10:47:43Z saulius 

The following automatic conversions were performed:

'_symmetry_cell_setting' value 'Monoclinic' changed to 'monoclinic'
according to /home/saulius/struct/CIF-dictionaries/cif_core.dic
dictionary named 'cif_core.dic' version 2.4.1 from 2010-06-29.

Automatic conversion script
Id: cif_fix_values 1715 2011-07-08 13:25:40Z adriana 
;
_cod_original_cell_volume 1705.9(15)
_cod_original_sg_symbol_H-M 'P 21/c'
_cod_database_code 2218426
_cod_database_fobs_code 2218426

loop_
_symmetry_equiv_pos_as_xyz
'x, y, z'
'-x, y+1/2, -z+1/2'
'-x, -y, -z'
'x, -y-1/2, z-1/2'

loop_
_atom_site_type_symbol
_atom_site_label
_atom_site_fract_x
_atom_site_fract_y
_atom_site_fract_z
_atom_site_U_iso_or_equiv
_atom_site_adp_type
_atom_site_calc_flag
_atom_site_refinement_flags
_atom_site_occupancy
Cl Cl1 0.31475(11) 0.33695(5) 0.64891(7) 0.0715(3) Uani d . 1
Cl Cl4 0.81189(12) 0.14450(4) 1.15267(7) 0.0730(3) Uani d . 1
Cl Cl3 0.49419(14) 0.01243(5) 0.78099(8) 0.0883(4) Uani d . 1
Cl Cl2 0.16454(16) 0.07877(5) 0.49234(11) 0.1033(4) Uani d . 1
O O4 0.0012(3) 0.39718(12) 0.3185(2) 0.0810(7) Uani d . 1
O O1 0.6147(3) 0.33347(11) 0.9518(2) 0.0761(7) Uani d . 1
C C3 0.6515(3) 0.21244(15) 0.9614(2) 0.0494(7) Uani d . 1
C C4 0.5571(4) 0.20765(17) 0.8514(3) 0.0629(8) Uani d . 1
H H4A 0.5253 0.2497 0.8133 0.075 Uiso calc R 1
O O2 0.7987(3) 0.29383(12) 1.0946(2) 0.0859(8) Uani d . 1
C C6 0.6496(4) 0.08658(16) 0.9608(3) 0.0586(8) Uani d . 1
H H6A 0.6799 0.0434 0.9955 0.070 Uiso calc R 1
N N1 0.5088(4) 0.14837(15) 0.7965(2) 0.0676(7) Uani d . 1
C C10 0.1250(3) 0.30967(15) 0.4395(2) 0.0496(7) Uani d . 1
C C11 0.0479(4) 0.25996(16) 0.3617(3) 0.0570(8) Uani d . 1
H H11A -0.0152 0.2765 0.2940 0.068 Uiso calc R 1
C C13 0.2303(4) 0.21170(16) 0.5586(3) 0.0585(8) Uani d . 1
H H13A 0.2924 0.1930 0.6251 0.070 Uiso calc R 1
O O3 0.1841(4) 0.43167(13) 0.4631(2) 0.1010(10) Uani d . 1
C C5 0.5558(4) 0.09031(17) 0.8522(3) 0.0603(8) Uani d . 1
C C7 0.6965(4) 0.14869(15) 1.0159(2) 0.0504(7) Uani d . 1
C C9 0.1096(4) 0.38562(17) 0.4109(3) 0.0574(8) Uani d . 1
C C1 0.6574(6) 0.40446(18) 0.9884(4) 0.0940(13) Uani d . 1
H H1B 0.5889 0.4371 0.9405 0.141 Uiso calc R 1
H H1C 0.7730 0.4131 0.9781 0.141 Uiso calc R 1
H H1D 0.6388 0.4105 1.0710 0.141 Uiso calc R 1
N N2 0.0578(3) 0.19055(14) 0.3773(2) 0.0640(7) Uani d . 1
C C14 0.2165(4) 0.28322(15) 0.5410(2) 0.0505(7) Uani d . 1
C C2 0.6989(4) 0.28237(16) 1.0116(3) 0.0552(7) Uani d . 1
C C8 -0.0218(5) 0.46966(19) 0.2809(3) 0.0893(12) Uani d . 1
H H8A -0.1038 0.4719 0.2133 0.134 Uiso calc R 1
H H8B 0.0823 0.4883 0.2591 0.134 Uiso calc R 1
H H8C -0.0592 0.4969 0.3453 0.134 Uiso calc R 1
C C12 0.1485(4) 0.16916(16) 0.4737(3) 0.0612(8) Uani d . 1

loop_
_atom_site_aniso_label
_atom_site_aniso_U_11
_atom_site_aniso_U_22
_atom_site_aniso_U_33
_atom_site_aniso_U_12
_atom_site_aniso_U_13
_atom_site_aniso_U_23
Cl1 0.0777(6) 0.0746(6) 0.0578(5) -0.0105(4) -0.0170(4) -0.0072(4)
Cl4 0.0903(7) 0.0682(5) 0.0546(5) 0.0025(4) -0.0261(4) 0.0098(4)
Cl3 0.1127(9) 0.0703(6) 0.0774(6) -0.0146(5) -0.0161(5) -0.0120(4)
Cl2 0.1327(10) 0.0557(5) 0.1145(8) 0.0077(6) -0.0265(7) -0.0019(5)
O4 0.0964(19) 0.0624(14) 0.0776(15) -0.0033(13) -0.0278(14) 0.0115(12)
O1 0.0920(18) 0.0560(13) 0.0748(15) 0.0027(12) -0.0222(12) 0.0056(11)
C3 0.0457(17) 0.0590(18) 0.0425(15) 0.0017(13) -0.0020(12) 0.0062(13)
C4 0.072(2) 0.0584(19) 0.0548(18) -0.0003(16) -0.0144(15) 0.0074(15)
O2 0.107(2) 0.0698(16) 0.0729(15) -0.0033(14) -0.0369(14) -0.0034(12)
C6 0.064(2) 0.0565(18) 0.0530(18) 0.0022(15) -0.0044(15) 0.0079(14)
N1 0.076(2) 0.0683(18) 0.0538(15) -0.0015(14) -0.0175(13) 0.0034(13)
C10 0.0448(17) 0.0594(18) 0.0444(15) -0.0022(14) 0.0035(12) -0.0019(13)
C11 0.059(2) 0.064(2) 0.0466(16) -0.0005(15) -0.0042(14) -0.0028(14)
C13 0.0565(19) 0.066(2) 0.0509(17) 0.0018(15) -0.0056(14) 0.0038(14)
O3 0.136(3) 0.0614(16) 0.0958(19) -0.0204(15) -0.0430(18) 0.0030(13)
C5 0.064(2) 0.063(2) 0.0528(17) -0.0050(16) -0.0029(15) -0.0045(15)
C7 0.0465(17) 0.0616(18) 0.0418(15) 0.0028(14) -0.0031(12) 0.0062(13)
C9 0.058(2) 0.064(2) 0.0501(17) -0.0045(16) -0.0014(15) 0.0015(15)
C1 0.133(4) 0.053(2) 0.090(3) 0.003(2) -0.020(2) -0.0003(18)
N2 0.0729(19) 0.0568(16) 0.0602(16) -0.0026(13) -0.0062(13) -0.0087(13)
C14 0.0462(17) 0.0586(18) 0.0464(16) -0.0040(13) 0.0034(13) -0.0036(13)
C2 0.061(2) 0.0597(18) 0.0445(16) 0.0022(15) 0.0002(14) 0.0054(14)
C8 0.105(3) 0.068(2) 0.090(3) 0.002(2) -0.016(2) 0.0210(19)
C12 0.064(2) 0.0546(18) 0.064(2) 0.0040(15) -0.0002(16) -0.0012(15)

loop_
_atom_type_symbol
_atom_type_description
_atom_type_scat_dispersion_real
_atom_type_scat_dispersion_imag
_atom_type_scat_source
C C 0.0033 0.0016 'International Tables Vol C Tables 4.2.6.8 and 6.1.1.4'
H H 0.0000 0.0000 'International Tables Vol C Tables 4.2.6.8 and 6.1.1.4'
N N 0.0061 0.0033 'International Tables Vol C Tables 4.2.6.8 and 6.1.1.4'
O O 0.0106 0.0060 'International Tables Vol C Tables 4.2.6.8 and 6.1.1.4'
Cl Cl 0.1484 0.1585 'International Tables Vol C Tables 4.2.6.8 and 6.1.1.4'

loop_
_geom_angle_atom_site_label_1
_geom_angle_atom_site_label_2
_geom_angle_atom_site_label_3
_geom_angle
C9 O4 C8 116.6(3)
C2 O1 C1 116.2(3)
C7 C3 C4 115.7(3)
C7 C3 C2 124.4(2)
C4 C3 C2 119.8(3)
N1 C4 C3 125.6(3)
N1 C4 H4A 117.2
C3 C4 H4A 117.2
C7 C6 C5 117.6(3)
C7 C6 H6A 121.2
C5 C6 H6A 121.2
C5 N1 C4 115.7(3)
C11 C10 C14 116.2(3)
C11 C10 C9 120.0(3)
C14 C10 C9 123.8(3)
N2 C11 C10 124.8(3)
N2 C11 H11A 117.6
C10 C11 H11A 117.6
C12 C13 C14 117.0(3)
C12 C13 H13A 121.5
C14 C13 H13A 121.5
N1 C5 C6 125.4(3)
N1 C5 Cl3 116.1(2)
C6 C5 Cl3 118.5(2)
C6 C7 C3 120.0(3)
C6 C7 Cl4 117.9(2)
C3 C7 Cl4 122.1(2)
O3 C9 O4 122.6(3)
O3 C9 C10 125.7(3)
O4 C9 C10 111.8(3)
O1 C1 H1B 109.5
O1 C1 H1C 109.5
H1B C1 H1C 109.5
O1 C1 H1D 109.5
H1B C1 H1D 109.5
H1C C1 H1D 109.5
C12 N2 C11 115.9(3)
C13 C14 C10 120.2(3)
C13 C14 Cl1 117.2(2)
C10 C14 Cl1 122.5(2)
O2 C2 O1 122.5(3)
O2 C2 C3 126.4(3)
O1 C2 C3 111.2(3)
O4 C8 H8A 109.5
O4 C8 H8B 109.5
H8A C8 H8B 109.5
O4 C8 H8C 109.5
H8A C8 H8C 109.5
H8B C8 H8C 109.5
N2 C12 C13 125.9(3)
N2 C12 Cl2 115.8(2)
C13 C12 Cl2 118.2(2)

loop_
_geom_bond_atom_site_label_1
_geom_bond_atom_site_label_2
_geom_bond_distance
Cl1 C14 1.720(3)
Cl4 C7 1.723(3)
Cl3 C5 1.731(3)
Cl2 C12 1.731(3)
O4 C9 1.313(4)
O4 C8 1.446(4)
O1 C2 1.329(4)
O1 C1 1.441(4)
C3 C7 1.389(4)
C3 C4 1.393(4)
C3 C2 1.478(4)
C4 N1 1.324(4)
C4 H4A 0.9300
O2 C2 1.194(4)
C6 C7 1.368(4)
C6 C5 1.376(4)
C6 H6A 0.9300
N1 C5 1.306(4)
C10 C11 1.392(4)
C10 C14 1.393(4)
C10 C9 1.479(4)
C11 N2 1.330(4)
C11 H11A 0.9300
C13 C12 1.371(4)
C13 C14 1.374(4)
C13 H13A 0.9300
O3 C9 1.184(4)
C1 H1B 0.9600
C1 H1C 0.9600
C1 H1D 0.9600
N2 C12 1.314(4)
C8 H8A 0.9600
C8 H8B 0.9600
C8 H8C 0.9600

loop_
_geom_hbond_atom_site_label_D
_geom_hbond_atom_site_label_H
_geom_hbond_atom_site_label_A
_geom_hbond_site_symmetry_A
_geom_hbond_distance_DH
_geom_hbond_distance_HA
_geom_hbond_distance_DA
_geom_hbond_angle_DHA
C6 H6A O3 2_646 0.93 2.41 3.309(4) 162.2
C11 H11A O2 1_454 0.93 2.60 3.513(4) 167.5

loop_
_geom_torsion_atom_site_label_1
_geom_torsion_atom_site_label_2
_geom_torsion_atom_site_label_3
_geom_torsion_atom_site_label_4
_geom_torsion
C7 C3 C4 N1 -0.2(5)
C2 C3 C4 N1 179.1(3)
C3 C4 N1 C5 -0.1(5)
C14 C10 C11 N2 -0.9(4)
C9 C10 C11 N2 178.0(3)
C4 N1 C5 C6 -0.1(5)
C4 N1 C5 Cl3 -179.7(2)
C7 C6 C5 N1 0.6(5)
C7 C6 C5 Cl3 -179.8(2)
C5 C6 C7 C3 -0.9(5)
C5 C6 C7 Cl4 179.3(2)
C4 C3 C7 C6 0.7(4)
C2 C3 C7 C6 -178.5(3)
C4 C3 C7 Cl4 -179.5(2)
C2 C3 C7 Cl4 1.3(4)
C8 O4 C9 O3 1.1(5)
C8 O4 C9 C10 -178.8(3)
C11 C10 C9 O3 -171.2(3)
C14 C10 C9 O3 7.7(5)
C11 C10 C9 O4 8.7(4)
C14 C10 C9 O4 -172.4(3)
C10 C11 N2 C12 -0.3(5)
C12 C13 C14 C10 -1.1(4)
C12 C13 C14 Cl1 178.5(2)
C11 C10 C14 C13 1.6(4)
C9 C10 C14 C13 -177.3(3)
C11 C10 C14 Cl1 -178.0(2)
C9 C10 C14 Cl1 3.1(4)
C1 O1 C2 O2 3.5(5)
C1 O1 C2 C3 -176.6(3)
C7 C3 C2 O2 11.1(5)
C4 C3 C2 O2 -168.0(3)
C7 C3 C2 O1 -168.8(3)
C4 C3 C2 O1 12.0(4)
C11 N2 C12 C13 0.9(5)
C11 N2 C12 Cl2 -178.8(2)
C14 C13 C12 N2 -0.2(5)
C14 C13 C12 Cl2 179.5(2)

loop_
_cod_related_entry_id
_cod_related_entry_database
_cod_related_entry_code
1 ChemSpider 2044761
